data_1543893
loop_
_publ_author_name
'Wu, Qian'
'Chen, Ying'
'Yan, Dingyuan'
'Zhang, Muyue'
'Lu, Yi'
'Sun, Wei-Yin'
'Zhao, Jing'

_publ_section_title
;
 Unified synthesis of mono/bis-arylated phenols via Rh(III)-catalyzed
 dehydrogenative coupling.
;
_journal_issue 1
_journal_name_full 'Chemical science'
_journal_page_first 169
_journal_page_last 173
_journal_paper_doi 10.1039/c6sc03169b
_journal_volume 8
_journal_year 2017
_chemical_formula_moiety 'C15 H12 N2 O2 S'
_chemical_formula_sum 'C15 H12 N2 O2 S'
_chemical_formula_weight 284.33
_chemical_name_common chenying
_chemical_name_systematic cy-P3-NHAc-thiazole
_chemical_properties_physical 'Hygroscopic, Heat-sensitive'
_space_group_crystal_system orthorhombic
_space_group_IT_number 19
_space_group_name_Hall 'P 2ac 2ab'
_space_group_name_H-M_alt 'P 21 21 21'
_symmetry_space_group_name_Hall 'P 2ac 2ab'
_symmetry_space_group_name_H-M 'P 21 21 21'
_atom_sites_solution_hydrogens geom
_audit_creation_method SHELXL-2014/7
_audit_update_record
;
2015-11-24 deposited with the CCDC.
2016-08-02 downloaded from the CCDC.
;
_cell_angle_alpha 90
_cell_angle_beta 90
_cell_angle_gamma 90
_cell_formula_units_Z 4
_cell_length_a 4.7941(7)
_cell_length_b 15.333(2)
_cell_length_c 17.698(3)
_cell_measurement_reflns_used 6071
_cell_measurement_temperature 150(2)
_cell_measurement_theta_max 27.565
_cell_measurement_theta_min 3.455
_cell_volume 1300.9(3)
_computing_cell_refinement 'PROCESS-AUTO (Rigaku, 1998)'
_computing_data_collection 'PROCESS-AUTO (Rigaku, 1998)'
_computing_data_reduction 'PROCESS-AUTO (Rigaku, 1998)'
_computing_molecular_graphics 'SHELXL-2014/7 (Sheldrick, 2014)'
_computing_publication_material 'SHELXL-2014/7 (Sheldrick, 2014)'
_computing_structure_refinement 'SHELXL-2014/7 (Sheldrick, 2014)'
_computing_structure_solution 'SHELXL-2014/7 (Sheldrick, 2014)'
_diffrn_ambient_temperature 150(2)
_diffrn_measured_fraction_theta_full 0.994
_diffrn_measured_fraction_theta_max 0.993
_diffrn_measurement_device_type 'Rigaku R-AXIS SPIDER IP'
_diffrn_radiation_type MoK\a
_diffrn_radiation_wavelength 0.71073
_diffrn_reflns_av_R_equivalents 0.0835
_diffrn_reflns_av_unetI/netI 0.0909
_diffrn_reflns_Laue_measured_fraction_full 0.994
_diffrn_reflns_Laue_measured_fraction_max 0.993
_diffrn_reflns_limit_h_max 5
_diffrn_reflns_limit_h_min -6
_diffrn_reflns_limit_k_max 19
_diffrn_reflns_limit_k_min -17
_diffrn_reflns_limit_l_max 22
_diffrn_reflns_limit_l_min -22
_diffrn_reflns_number 7897
_diffrn_reflns_point_group_measured_fraction_full 0.969
_diffrn_reflns_point_group_measured_fraction_max 0.954
_diffrn_reflns_theta_full 25.242
_diffrn_reflns_theta_max 27.482
_diffrn_reflns_theta_min 3.516
_exptl_absorpt_coefficient_mu 0.251
_exptl_absorpt_correction_T_max 0.987
_exptl_absorpt_correction_T_min 0.974
_exptl_absorpt_correction_type multi-scan
_exptl_absorpt_process_details '(ABSCOR; Higashi, 1995)'
_exptl_crystal_colour colorless
_exptl_crystal_density_diffrn 1.452
_exptl_crystal_description block
_exptl_crystal_F_000 592
_exptl_crystal_recrystallization_method 'Re-crystallisation from solvent: DCM'
_exptl_crystal_size_max 0.186
_exptl_crystal_size_mid 0.086
_exptl_crystal_size_min 0.053
_refine_diff_density_max 0.272
_refine_diff_density_min -0.426
_refine_diff_density_rms 0.068
_refine_ls_abs_structure_details
;
 Flack x determined using 524 quotients [(I+)-(I-)]/[(I+)+(I-)]
 (Parsons, Flack and Wagner, Acta Cryst. B69 (2013) 249-259).
;
_refine_ls_abs_structure_Flack 0.13(13)
_refine_ls_extinction_method none
_refine_ls_goodness_of_fit_ref 1.042
_refine_ls_hydrogen_treatment constr
_refine_ls_matrix_type full
_refine_ls_number_parameters 181
_refine_ls_number_reflns 2850
_refine_ls_number_restraints 0
_refine_ls_restrained_S_all 1.042
_refine_ls_R_factor_all 0.0895
_refine_ls_R_factor_gt 0.0567
_refine_ls_shift/su_max 0.000
_refine_ls_shift/su_mean 0.000
_refine_ls_structure_factor_coef Fsqd
_refine_ls_weighting_details 'w=1/[\s^2^(Fo^2^)+(0.0578P)^2^] where P=(Fo^2^+2Fc^2^)/3'
_refine_ls_weighting_scheme calc
_refine_ls_wR_factor_gt 0.1193
_refine_ls_wR_factor_ref 0.1374
_reflns_Friedel_coverage 0.626
_reflns_Friedel_fraction_full 0.933
_reflns_Friedel_fraction_max 0.898
_reflns_number_gt 1950
_reflns_number_total 2850
_reflns_threshold_expression 'I > 2\s(I)'
_cod_data_source_file c6sc03169b2.cif
_cod_data_source_block A
_cod_depositor_comments
;
 Adding full bibliography for 1543891--1543894.cif.

2019-03-14
Z value and formula fixed from absurd original values
                 miguel
;
_cod_original_formula_sum 'C3.53 H2.82 N0.47 O0.47 S0.24'
_cod_original_formula_weight 66.90
_cod_original_formula_units_Z 17
_cod_original_cell_volume 1301.0(3)
_cod_database_code 1543893
_shelx_shelxl_version_number 2014/7
_shelx_space_group_comment
;
The symmetry employed for this shelxl refinement is uniquely defined
by the following loop, which should always be used as a source of
symmetry information in preference to the above space-group names.
They are only intended as comments.
;
_shelx_estimated_absorpt_t_min 0.955
_shelx_estimated_absorpt_t_max 0.987

loop_
_space_group_symop_operation_xyz
'x, y, z'
'-x+1/2, -y, z+1/2'
'-x, y+1/2, -z+1/2'
'x+1/2, -y+1/2, -z'

loop_
_atom_site_label
_atom_site_type_symbol
_atom_site_fract_x
_atom_site_fract_y
_atom_site_fract_z
_atom_site_U_iso_or_equiv
_atom_site_adp_type
_atom_site_occupancy
_atom_site_site_symmetry_order
_atom_site_calc_flag
_atom_site_refinement_flags_posn
_atom_site_refinement_flags_adp
S1 S 0.9265(3) 0.41953(9) 0.84670(6) 0.0332(3) Uani 1 1 d . .
N1 N 1.1126(9) 0.5753(3) 0.8778(2) 0.0334(10) Uani 1 1 d . .
N2 N 0.4341(9) 0.4046(3) 0.6778(2) 0.0331(10) Uani 1 1 d . .
H2B H 0.2605 0.4090 0.6621 0.040 Uiso 1 1 calc R U
O1 O 0.5315(8) 0.4508(2) 0.74160(16) 0.0332(8) Uani 1 1 d . .
O2 O 0.8747(8) 0.3577(2) 0.6546(2) 0.0429(9) Uani 1 1 d . .
C1 C 1.1782(11) 0.4297(3) 0.9166(2) 0.0315(11) Uani 1 1 d . .
C2 C 1.3001(11) 0.3643(4) 0.9611(3) 0.0364(12) Uani 1 1 d . .
H2A H 1.2470 0.3049 0.9556 0.044 Uiso 1 1 calc R U
C3 C 1.5006(12) 0.3889(4) 1.0135(3) 0.0381(13) Uani 1 1 d . .
H3A H 1.5859 0.3459 1.0443 0.046 Uiso 1 1 calc R U
C4 C 1.5791(12) 0.4766(3) 1.0214(3) 0.0363(12) Uani 1 1 d . .
H4A H 1.7200 0.4917 1.0568 0.044 Uiso 1 1 calc R U
C5 C 1.4555(11) 0.5415(4) 0.9786(2) 0.0351(12) Uani 1 1 d . .
H5A H 1.5061 0.6009 0.9853 0.042 Uiso 1 1 calc R U
C6 C 1.2535(11) 0.5174(3) 0.9253(2) 0.0318(11) Uani 1 1 d . .
C7 C 0.9395(11) 0.5335(3) 0.8334(2) 0.0318(11) Uani 1 1 d . .
C8 C 0.7706(10) 0.5800(4) 0.7760(2) 0.0298(10) Uani 1 1 d . .
C9 C 0.8101(11) 0.6702(3) 0.7666(3) 0.0349(12) Uani 1 1 d . .
H9A H 0.9410 0.6996 0.7979 0.042 Uiso 1 1 calc R U
C10 C 0.6637(12) 0.7170(4) 0.7133(3) 0.0380(13) Uani 1 1 d . .
H10A H 0.6947 0.7779 0.7080 0.046 Uiso 1 1 calc R U
C11 C 0.4699(12) 0.6750(4) 0.6671(3) 0.0384(13) Uani 1 1 d . .
H11A H 0.3677 0.7074 0.6306 0.046 Uiso 1 1 calc R U
C12 C 0.4263(11) 0.5855(3) 0.6746(2) 0.0337(11) Uani 1 1 d . .
H12A H 0.2955 0.5564 0.6431 0.040 Uiso 1 1 calc R U
C13 C 0.5759(11) 0.5393(3) 0.7285(2) 0.0295(11) Uani 1 1 d . .
C14 C 0.6222(11) 0.3531(3) 0.6419(3) 0.0328(11) Uani 1 1 d . .
C15 C 0.5002(12) 0.2943(4) 0.5826(2) 0.0395(14) Uani 1 1 d . .
H15A H 0.2968 0.3007 0.5821 0.059 Uiso 1 1 calc R U
H15B H 0.5756 0.3101 0.5330 0.059 Uiso 1 1 calc R U
H15C H 0.5485 0.2336 0.5940 0.059 Uiso 1 1 calc R U

loop_
_atom_site_aniso_label
_atom_site_aniso_U_11
_atom_site_aniso_U_22
_atom_site_aniso_U_33
_atom_site_aniso_U_23
_atom_site_aniso_U_13
_atom_site_aniso_U_12
S1 0.0391(7) 0.0274(6) 0.0332(5) -0.0020(5) -0.0018(6) -0.0027(6)
N1 0.037(2) 0.033(2) 0.0304(18) -0.0031(19) 0.0000(18) -0.001(2)
N2 0.031(2) 0.034(3) 0.0339(18) -0.0081(17) -0.0095(19) -0.001(2)
O1 0.038(2) 0.0292(18) 0.0319(15) -0.0024(14) -0.0075(16) -0.0041(16)
O2 0.031(2) 0.047(2) 0.0505(19) -0.0002(19) -0.0011(19) -0.0016(17)
C1 0.034(3) 0.033(3) 0.028(2) -0.004(2) 0.000(2) -0.002(2)
C2 0.043(3) 0.030(3) 0.036(2) 0.000(2) 0.004(3) -0.001(3)
C3 0.044(3) 0.040(3) 0.031(2) 0.001(2) 0.002(2) 0.005(3)
C4 0.039(3) 0.039(3) 0.031(2) -0.004(2) -0.002(2) -0.001(3)
C5 0.041(3) 0.034(3) 0.031(2) -0.002(2) -0.005(2) -0.003(3)
C6 0.040(3) 0.028(3) 0.028(2) -0.001(2) 0.003(2) -0.004(3)
C7 0.034(3) 0.032(3) 0.030(2) -0.002(2) 0.009(2) -0.001(3)
C8 0.034(3) 0.031(3) 0.024(2) -0.006(2) 0.004(2) 0.004(3)
C9 0.041(3) 0.030(3) 0.034(2) -0.008(2) 0.005(2) -0.003(2)
C10 0.049(3) 0.030(3) 0.035(2) 0.000(2) -0.003(3) -0.004(3)
C11 0.046(3) 0.036(3) 0.034(2) 0.001(2) 0.003(2) 0.007(3)
C12 0.038(3) 0.035(3) 0.029(2) -0.004(2) 0.000(2) -0.003(3)
C13 0.036(3) 0.024(2) 0.029(2) -0.004(2) 0.008(2) -0.005(2)
C14 0.037(3) 0.026(3) 0.035(2) 0.006(2) -0.001(2) -0.001(2)
C15 0.044(3) 0.039(3) 0.036(2) -0.005(2) 0.000(2) -0.004(3)

loop_
_atom_type_symbol
_atom_type_description
_atom_type_scat_dispersion_real
_atom_type_scat_dispersion_imag
_atom_type_scat_source
C C 0.0033 0.0016 'International Tables Vol C Tables 4.2.6.8 and 6.1.1.4'
H H 0.0000 0.0000 'International Tables Vol C Tables 4.2.6.8 and 6.1.1.4'
N N 0.0061 0.0033 'International Tables Vol C Tables 4.2.6.8 and 6.1.1.4'
O O 0.0106 0.0060 'International Tables Vol C Tables 4.2.6.8 and 6.1.1.4'
S S 0.1246 0.1234 'International Tables Vol C Tables 4.2.6.8 and 6.1.1.4'

loop_
_geom_angle_atom_site_label_1
_geom_angle_atom_site_label_2
_geom_angle_atom_site_label_3
_geom_angle
C1 S1 C7 89.0(2)
C7 N1 C6 110.9(4)
C14 N2 O1 116.5(4)
C14 N2 H2B 121.8
O1 N2 H2B 121.8
C13 O1 N2 113.9(3)
C6 C1 C2 121.1(5)
C6 C1 S1 110.1(4)
C2 C1 S1 128.8(4)
C3 C2 C1 118.0(5)
C3 C2 H2A 121.0
C1 C2 H2A 121.0
C2 C3 C4 120.9(5)
C2 C3 H3A 119.5
C4 C3 H3A 119.5
C5 C4 C3 121.3(5)
C5 C4 H4A 119.4
C3 C4 H4A 119.4
C4 C5 C6 118.3(5)
C4 C5 H5A 120.8
C6 C5 H5A 120.8
N1 C6 C1 114.8(4)
N1 C6 C5 124.9(5)
C1 C6 C5 120.3(5)
N1 C7 C8 121.5(4)
N1 C7 S1 115.3(4)
C8 C7 S1 123.3(4)
C13 C8 C9 117.1(5)
C13 C8 C7 124.2(5)
C9 C8 C7 118.7(5)
C10 C9 C8 121.7(5)
C10 C9 H9A 119.2
C8 C9 H9A 119.2
C9 C10 C11 120.0(5)
C9 C10 H10A 120.0
C11 C10 H10A 120.0
C10 C11 C12 119.9(5)
C10 C11 H11A 120.0
C12 C11 H11A 120.0
C13 C12 C11 119.3(5)
C13 C12 H12A 120.3
C11 C12 H12A 120.3
C12 C13 O1 122.2(4)
C12 C13 C8 122.0(4)
O1 C13 C8 115.8(4)
O2 C14 N2 122.3(5)
O2 C14 C15 123.0(5)
N2 C14 C15 114.7(4)
C14 C15 H15A 109.5
C14 C15 H15B 109.5
H15A C15 H15B 109.5
C14 C15 H15C 109.5
H15A C15 H15C 109.5
H15B C15 H15C 109.5

loop_
_geom_bond_atom_site_label_1
_geom_bond_atom_site_label_2
_geom_bond_distance
S1 C1 1.734(5)
S1 C7 1.764(5)
N1 C7 1.310(6)
N1 C6 1.397(6)
N2 C14 1.356(6)
N2 O1 1.413(5)
N2 H2B 0.8800
O1 C13 1.394(6)
O2 C14 1.233(6)
C1 C6 1.402(7)
C1 C2 1.403(7)
C2 C3 1.388(7)
C2 H2A 0.9500
C3 C4 1.403(8)
C3 H3A 0.9500
C4 C5 1.384(7)
C4 H4A 0.9500
C5 C6 1.402(7)
C5 H5A 0.9500
C7 C8 1.481(7)
C8 C13 1.402(7)
C8 C9 1.406(7)
C9 C10 1.379(7)
C9 H9A 0.9500
C10 C11 1.395(7)
C10 H10A 0.9500
C11 C12 1.395(8)
C11 H11A 0.9500
C12 C13 1.388(7)
C12 H12A 0.9500
C14 C15 1.503(7)
C15 H15A 0.9800
C15 H15B 0.9800
C15 H15C 0.9800

loop_
_geom_torsion_atom_site_label_1
_geom_torsion_atom_site_label_2
_geom_torsion_atom_site_label_3
_geom_torsion_atom_site_label_4
_geom_torsion
C14 N2 O1 C13 104.7(5)
C7 S1 C1 C6 0.2(4)
C7 S1 C1 C2 179.9(5)
C6 C1 C2 C3 -0.8(7)
S1 C1 C2 C3 179.5(4)
C1 C2 C3 C4 -0.1(7)
C2 C3 C4 C5 1.4(8)
C3 C4 C5 C6 -1.7(8)
C7 N1 C6 C1 -1.1(6)
C7 N1 C6 C5 179.1(5)
C2 C1 C6 N1 -179.2(4)
S1 C1 C6 N1 0.4(5)
C2 C1 C6 C5 0.6(7)
S1 C1 C6 C5 -179.8(4)
C4 C5 C6 N1 -179.5(5)
C4 C5 C6 C1 0.7(7)
C6 N1 C7 C8 -178.2(4)
C6 N1 C7 S1 1.3(5)
C1 S1 C7 N1 -0.9(4)
C1 S1 C7 C8 178.6(4)
N1 C7 C8 C13 -178.0(4)
S1 C7 C8 C13 2.6(7)
N1 C7 C8 C9 3.6(7)
S1 C7 C8 C9 -175.9(4)
C13 C8 C9 C10 0.2(7)
C7 C8 C9 C10 178.7(5)
C8 C9 C10 C11 0.2(8)
C9 C10 C11 C12 -0.5(8)
C10 C11 C12 C13 0.4(7)
C11 C12 C13 O1 176.5(4)
C11 C12 C13 C8 0.0(7)
N2 O1 C13 C12 28.4(6)
N2 O1 C13 C8 -155.0(4)
C9 C8 C13 C12 -0.3(7)
C7 C8 C13 C12 -178.8(4)
C9 C8 C13 O1 -177.0(4)
C7 C8 C13 O1 4.5(6)
O1 N2 C14 O2 -13.1(7)
O1 N2 C14 C15 170.5(4)
